data_7002579
loop_
_publ_author_name
'Tumay, T\"ulay Asl\?i'
'Kehr, Gerald'
'Fr\"ohlich, Roland'
'Erker, Gerhard'

_publ_section_title
;
 Ring-closing metathesis of sterically congested functionalized
 zirconocenes--ethene polymerization catalysts derived from related
 bridged and open metallocenes
;
_journal_issue 41
_journal_name_full 'Dalton Transactions'
_journal_page_first 8923
_journal_page_last 8928
_journal_paper_doi 10.1039/b911218a
_journal_year 2009
_chemical_formula_sum 'C24 H34 Cl2 Zr'
_chemical_formula_weight 484.63
_chemical_name_systematic
;
?
;
_space_group_IT_number 15
_symmetry_cell_setting monoclinic
_symmetry_space_group_name_Hall '-C 2yc'
_symmetry_space_group_name_H-M 'C 1 2/c 1'
_atom_sites_solution_hydrogens geom
_atom_sites_solution_primary direct
_atom_sites_solution_secondary difmap
_audit_creation_method SHELXL-97
_cell_angle_alpha 90.00
_cell_angle_beta 105.909(1)
_cell_angle_gamma 90.00
_cell_formula_units_Z 4
_cell_length_a 18.4863(3)
_cell_length_b 6.6869(1)
_cell_length_c 20.7792(5)
_cell_measurement_reflns_used 2938
_cell_measurement_temperature 223(2)
_cell_measurement_theta_max 27.88
_cell_measurement_theta_min 0.41
_cell_volume 2470.26(8)
_computing_cell_refinement 'Collect (Nonius B.V., 1998)'
_computing_data_collection 'Collect (Nonius B.V., 1998)'
_computing_data_reduction 'Denzo-SMN (Otwinowski & Minor, 1997)'
_computing_molecular_graphics 'SCHAKAL (Keller, 1997)'
_computing_publication_material 'SHELXL-97 (Sheldrick, 1997)'
_computing_structure_refinement 'SHELXL-97 (Sheldrick, 1997)'
_computing_structure_solution 'SHELXS-97 (Sheldrick, 1990)'
_diffrn_ambient_temperature 223(2)
_diffrn_measured_fraction_theta_full 0.992
_diffrn_measured_fraction_theta_max 0.992
_diffrn_measurement_device_type 'Nonius KappaCCD'
_diffrn_measurement_method '\w and \f scans'
_diffrn_radiation_monochromator graphite
_diffrn_radiation_source 'rotating anode Nonius FR591'
_diffrn_radiation_type MoK\a
_diffrn_radiation_wavelength 0.71073
_diffrn_reflns_av_R_equivalents 0.0650
_diffrn_reflns_av_sigmaI/netI 0.0426
_diffrn_reflns_limit_h_max 18
_diffrn_reflns_limit_h_min -24
_diffrn_reflns_limit_k_max 8
_diffrn_reflns_limit_k_min -8
_diffrn_reflns_limit_l_max 27
_diffrn_reflns_limit_l_min -24
_diffrn_reflns_number 12058
_diffrn_reflns_theta_full 28.00
_diffrn_reflns_theta_max 28.00
_diffrn_reflns_theta_min 3.25
_exptl_absorpt_coefficient_mu 0.668
_exptl_absorpt_correction_T_max 0.9674
_exptl_absorpt_correction_T_min 0.8508
_exptl_absorpt_correction_type multi-scan
_exptl_absorpt_process_details 'SORTAV (Blessing, 1995 & 1997)'
_exptl_crystal_colour colourless
_exptl_crystal_density_diffrn 1.303
_exptl_crystal_density_method 'not measured'
_exptl_crystal_description needle
_exptl_crystal_F_000 1008
_exptl_crystal_size_max 0.25
_exptl_crystal_size_mid 0.07
_exptl_crystal_size_min 0.05
_refine_diff_density_max 0.337
_refine_diff_density_min -0.593
_refine_diff_density_rms 0.062
_refine_ls_extinction_method none
_refine_ls_goodness_of_fit_ref 1.075
_refine_ls_hydrogen_treatment riding
_refine_ls_matrix_type full
_refine_ls_number_parameters 126
_refine_ls_number_reflns 2942
_refine_ls_number_restraints 0
_refine_ls_restrained_S_all 1.075
_refine_ls_R_factor_all 0.0460
_refine_ls_R_factor_gt 0.0360
_refine_ls_shift/su_max 0.001
_refine_ls_shift/su_mean 0.000
_refine_ls_structure_factor_coef Fsqd
_refine_ls_weighting_details 'calc w=1/[\s^2^(Fo^2^)+(0.0306P)^2^+2.3046P] where P=(Fo^2^+2Fc^2^)/3'
_refine_ls_weighting_scheme calc
_refine_ls_wR_factor_gt 0.0769
_refine_ls_wR_factor_ref 0.0807
_reflns_number_gt 2570
_reflns_number_total 2942
_reflns_threshold_expression >2sigma(I)
_cod_data_source_file b911218a.txt
_cod_data_source_block erk5009
_cod_original_sg_symbol_H-M C2/c
_cod_database_code 7002579

loop_
_symmetry_equiv_pos_as_xyz
'x, y, z'
'-x, y, -z+1/2'
'x+1/2, y+1/2, z'
'-x+1/2, y+1/2, -z+1/2'
'-x, -y, -z'
'x, -y, z-1/2'
'-x+1/2, -y+1/2, -z'
'x+1/2, -y+1/2, z-1/2'

loop_
_atom_site_label
_atom_site_type_symbol
_atom_site_fract_x
_atom_site_fract_y
_atom_site_fract_z
_atom_site_U_iso_or_equiv
_atom_site_adp_type
_atom_site_occupancy
_atom_site_symmetry_multiplicity
_atom_site_calc_flag
_atom_site_refinement_flags
_atom_site_disorder_assembly
_atom_site_disorder_group
Zr Zr 0.0000 0.80991(4) 0.2500 0.02836(10) Uani 1 2 d S . .
Cl1 Cl 0.09003(3) 1.06246(8) 0.23620(3) 0.04347(15) Uani 1 1 d . . .
C1 C -0.10926(13) 0.6787(3) 0.15422(11) 0.0378(5) Uani 1 1 d . . .
C2 C -0.07016(13) 0.8206(3) 0.12545(11) 0.0394(5) Uani 1 1 d . . .
H2 H -0.0897 0.9439 0.1068 0.047 Uiso 1 1 calc R . .
C3 C 0.00235(13) 0.7478(3) 0.12922(11) 0.0363(5) Uani 1 1 d . . .
C4 C 0.01046(13) 0.5655(3) 0.16379(10) 0.0359(5) Uani 1 1 d . . .
H4 H 0.0540 0.4857 0.1751 0.043 Uiso 1 1 calc R . .
C5 C -0.05824(13) 0.5220(3) 0.17878(11) 0.0362(5) Uani 1 1 d . . .
H5 H -0.0681 0.4077 0.2013 0.043 Uiso 1 1 calc R . .
C6 C 0.05767(15) 0.8380(4) 0.09625(12) 0.0471(6) Uani 1 1 d . . .
H6A H 0.0513 0.9835 0.0938 0.057 Uiso 1 1 calc R . .
H6B H 0.1090 0.8090 0.1231 0.057 Uiso 1 1 calc R . .
C7 C 0.04614(17) 0.7548(4) 0.02714(13) 0.0536(7) Uani 1 1 d . . .
H7 H -0.0031 0.7574 -0.0014 0.064 Uiso 1 1 calc R . .
C8 C 0.0977(2) 0.6801(5) 0.00340(16) 0.0761(10) Uani 1 1 d . . .
H8A H 0.1478 0.6746 0.0302 0.091 Uiso 1 1 calc R . .
H8B H 0.0854 0.6313 -0.0407 0.091 Uiso 1 1 calc R . .
C9 C -0.19325(14) 0.6735(4) 0.14953(14) 0.0535(7) Uani 1 1 d . . .
C10 C -0.22774(17) 0.5155(6) 0.09597(18) 0.0856(11) Uani 1 1 d . . .
H10A H -0.2817 0.5095 0.0896 0.128 Uiso 1 1 calc R . .
H10B H -0.2057 0.3858 0.1105 0.128 Uiso 1 1 calc R . .
H10C H -0.2175 0.5517 0.0541 0.128 Uiso 1 1 calc R . .
C11 C -0.23111(16) 0.8748(5) 0.12730(17) 0.0727(9) Uani 1 1 d . . .
H11A H -0.2845 0.8644 0.1233 0.109 Uiso 1 1 calc R . .
H11B H -0.2239 0.9115 0.0843 0.109 Uiso 1 1 calc R . .
H11C H -0.2090 0.9762 0.1602 0.109 Uiso 1 1 calc R . .
C12 C -0.20698(16) 0.6092(5) 0.21581(15) 0.0639(8) Uani 1 1 d . . .
H12A H -0.1860 0.7084 0.2499 0.096 Uiso 1 1 calc R . .
H12B H -0.1830 0.4811 0.2293 0.096 Uiso 1 1 calc R . .
H12C H -0.2606 0.5974 0.2103 0.096 Uiso 1 1 calc R . .

loop_
_atom_site_aniso_label
_atom_site_aniso_U_11
_atom_site_aniso_U_22
_atom_site_aniso_U_33
_atom_site_aniso_U_23
_atom_site_aniso_U_13
_atom_site_aniso_U_12
Zr 0.03160(16) 0.02248(14) 0.03407(16) 0.000 0.01418(11) 0.000
Cl1 0.0465(3) 0.0313(3) 0.0597(4) -0.0052(2) 0.0264(3) -0.0095(2)
C1 0.0376(12) 0.0420(12) 0.0353(11) -0.0010(9) 0.0126(9) -0.0068(10)
C2 0.0430(13) 0.0398(12) 0.0361(11) 0.0082(9) 0.0119(10) 0.0026(10)
C3 0.0422(13) 0.0366(11) 0.0328(11) 0.0001(8) 0.0149(10) -0.0051(9)
C4 0.0416(12) 0.0341(11) 0.0341(11) -0.0042(9) 0.0138(9) 0.0009(9)
C5 0.0464(13) 0.0303(10) 0.0335(11) -0.0013(8) 0.0138(9) -0.0088(9)
C6 0.0527(15) 0.0522(14) 0.0438(13) 0.0011(11) 0.0259(12) -0.0107(11)
C7 0.0568(16) 0.0680(16) 0.0394(13) 0.0051(12) 0.0188(12) -0.0085(13)
C8 0.074(2) 0.101(3) 0.0601(19) -0.0262(18) 0.0295(17) -0.0120(19)
C9 0.0337(13) 0.0707(18) 0.0563(16) -0.0035(13) 0.0129(11) -0.0077(12)
C10 0.0473(18) 0.121(3) 0.085(2) -0.033(2) 0.0123(17) -0.0277(19)
C11 0.0395(16) 0.102(2) 0.073(2) 0.0122(19) 0.0087(14) 0.0143(16)
C12 0.0445(16) 0.0786(19) 0.078(2) 0.0021(17) 0.0323(15) -0.0112(14)

loop_
_atom_type_symbol
_atom_type_description
_atom_type_scat_dispersion_real
_atom_type_scat_dispersion_imag
_atom_type_scat_source
C C 0.0033 0.0016 'International Tables Vol C Tables 4.2.6.8 and 6.1.1.4'
H H 0.0000 0.0000 'International Tables Vol C Tables 4.2.6.8 and 6.1.1.4'
Cl Cl 0.1484 0.1585 'International Tables Vol C Tables 4.2.6.8 and 6.1.1.4'
Zr Zr -2.9673 0.5597 'International Tables Vol C Tables 4.2.6.8 and 6.1.1.4'

loop_
_geom_angle_atom_site_label_1
_geom_angle_atom_site_label_2
_geom_angle_atom_site_label_3
_geom_angle
_geom_angle_site_symmetry_1
_geom_angle_site_symmetry_3
_geom_angle_publ_flag
Cl1 Zr Cl1 92.52(3) . 2 ?
Cl1 Zr C4 100.42(5) . . ?
Cl1 Zr C4 137.19(6) 2 . ?
Cl1 Zr C4 137.19(6) . 2 ?
Cl1 Zr C4 100.42(5) 2 2 ?
C4 Zr C4 97.19(10) . 2 ?
Cl1 Zr C5 131.55(5) . . ?
Cl1 Zr C5 114.04(6) 2 . ?
C4 Zr C5 33.24(7) . . ?
C4 Zr C5 79.17(7) 2 . ?
Cl1 Zr C5 114.04(6) . 2 ?
Cl1 Zr C5 131.55(5) 2 2 ?
C4 Zr C5 79.17(7) . 2 ?
C4 Zr C5 33.24(7) 2 2 ?
C5 Zr C5 78.51(10) . 2 ?
Cl1 Zr C3 78.55(5) . . ?
Cl1 Zr C3 115.03(5) 2 . ?
C4 Zr C3 32.33(7) . . ?
C4 Zr C3 129.05(7) 2 . ?
C5 Zr C3 53.91(7) . . ?
C5 Zr C3 109.72(7) 2 . ?
Cl1 Zr C3 115.03(5) . 2 ?
Cl1 Zr C3 78.55(5) 2 2 ?
C4 Zr C3 129.05(7) . 2 ?
C4 Zr C3 32.33(7) 2 2 ?
C5 Zr C3 109.72(7) . 2 ?
C5 Zr C3 53.91(7) 2 2 ?
C3 Zr C3 161.29(10) . 2 ?
Cl1 Zr C2 91.99(5) . . ?
Cl1 Zr C2 85.79(5) 2 . ?
C4 Zr C2 53.41(7) . . ?
C4 Zr C2 129.27(7) 2 . ?
C5 Zr C2 53.33(7) . . ?
C5 Zr C2 129.82(7) 2 . ?
C3 Zr C2 31.96(7) . . ?
C3 Zr C2 149.03(7) 2 . ?
Cl1 Zr C2 85.79(5) . 2 ?
Cl1 Zr C2 91.99(5) 2 2 ?
C4 Zr C2 129.27(7) . 2 ?
C4 Zr C2 53.41(7) 2 2 ?
C5 Zr C2 129.82(7) . 2 ?
C5 Zr C2 53.33(7) 2 2 ?
C3 Zr C2 149.03(7) . 2 ?
C3 Zr C2 31.96(7) 2 2 ?
C2 Zr C2 176.80(10) . 2 ?
Cl1 Zr C1 124.15(5) . . ?
Cl1 Zr C1 84.89(5) 2 . ?
C4 Zr C1 54.12(7) . . ?
C4 Zr C1 97.72(7) 2 . ?
C5 Zr C1 32.29(7) . . ?
C5 Zr C1 108.46(7) 2 . ?
C3 Zr C1 53.52(7) . . ?
C3 Zr C1 118.92(7) 2 . ?
C2 Zr C1 32.15(7) . . ?
C2 Zr C1 149.96(7) 2 . ?
Cl1 Zr C1 84.89(5) . 2 ?
Cl1 Zr C1 124.15(5) 2 2 ?
C4 Zr C1 97.72(7) . 2 ?
C4 Zr C1 54.12(7) 2 2 ?
C5 Zr C1 108.46(7) . 2 ?
C5 Zr C1 32.29(7) 2 2 ?
C3 Zr C1 118.92(7) . 2 ?
C3 Zr C1 53.52(7) 2 2 ?
C2 Zr C1 149.96(7) . 2 ?
C2 Zr C1 32.15(7) 2 2 ?
C1 Zr C1 140.07(10) . 2 ?
C5 C1 C2 106.38(19) . . ?
C5 C1 C9 125.0(2) . . ?
C2 C1 C9 127.8(2) . . ?
C5 C1 Zr 70.57(12) . . ?
C2 C1 Zr 73.46(13) . . ?
C9 C1 Zr 128.74(16) . . ?
C3 C2 C1 109.40(19) . . ?
C3 C2 Zr 73.92(13) . . ?
C1 C2 Zr 74.39(13) . . ?
C3 C2 H2 125.3 . . ?
C1 C2 H2 125.3 . . ?
Zr C2 H2 118.2 . . ?
C4 C3 C2 107.20(19) . . ?
C4 C3 C6 126.2(2) . . ?
C2 C3 C6 126.3(2) . . ?
C4 C3 Zr 70.51(12) . . ?
C2 C3 Zr 74.12(12) . . ?
C6 C3 Zr 125.37(15) . . ?
C3 C4 C5 108.3(2) . . ?
C3 C4 Zr 77.15(12) . . ?
C5 C4 Zr 73.96(12) . . ?
C3 C4 H4 125.8 . . ?
C5 C4 H4 125.8 . . ?
Zr C4 H4 115.2 . . ?
C1 C5 C4 108.60(19) . . ?
C1 C5 Zr 77.14(12) . . ?
C4 C5 Zr 72.79(12) . . ?
C1 C5 H5 125.7 . . ?
C4 C5 H5 125.7 . . ?
Zr C5 H5 116.4 . . ?
C7 C6 C3 110.6(2) . . ?
C7 C6 H6A 109.5 . . ?
C3 C6 H6A 109.5 . . ?
C7 C6 H6B 109.5 . . ?
C3 C6 H6B 109.5 . . ?
H6A C6 H6B 108.1 . . ?
C8 C7 C6 125.8(3) . . ?
C8 C7 H7 117.1 . . ?
C6 C7 H7 117.1 . . ?
C7 C8 H8A 120.0 . . ?
C7 C8 H8B 120.0 . . ?
H8A C8 H8B 120.0 . . ?
C12 C9 C11 110.1(2) . . ?
C12 C9 C1 111.4(2) . . ?
C11 C9 C1 111.8(2) . . ?
C12 C9 C10 108.7(2) . . ?
C11 C9 C10 108.7(3) . . ?
C1 C9 C10 105.9(2) . . ?
C9 C10 H10A 109.5 . . ?
C9 C10 H10B 109.5 . . ?
H10A C10 H10B 109.5 . . ?
C9 C10 H10C 109.5 . . ?
H10A C10 H10C 109.5 . . ?
H10B C10 H10C 109.5 . . ?
C9 C11 H11A 109.5 . . ?
C9 C11 H11B 109.5 . . ?
H11A C11 H11B 109.5 . . ?
C9 C11 H11C 109.5 . . ?
H11A C11 H11C 109.5 . . ?
H11B C11 H11C 109.5 . . ?
C9 C12 H12A 109.5 . . ?
C9 C12 H12B 109.5 . . ?
H12A C12 H12B 109.5 . . ?
C9 C12 H12C 109.5 . . ?
H12A C12 H12C 109.5 . . ?
H12B C12 H12C 109.5 . . ?

loop_
_geom_bond_atom_site_label_1
_geom_bond_atom_site_label_2
_geom_bond_distance
_geom_bond_site_symmetry_2
_geom_bond_publ_flag
Zr Cl1 2.4425(5) . ?
Zr Cl1 2.4425(5) 2 ?
Zr C4 2.471(2) . ?
Zr C4 2.471(2) 2 ?
Zr C5 2.486(2) . ?
Zr C5 2.486(2) 2 ?
Zr C3 2.556(2) . ?
Zr C3 2.556(2) 2 ?
Zr C2 2.558(2) . ?
Zr C2 2.558(2) 2 ?
Zr C1 2.570(2) . ?
Zr C1 2.570(2) 2 ?
C1 C5 1.408(3) . ?
C1 C2 1.420(3) . ?
C1 C9 1.529(3) . ?
C2 C3 1.408(3) . ?
C2 H2 0.9400 . ?
C3 C4 1.402(3) . ?
C3 C6 1.504(3) . ?
C4 C5 1.418(3) . ?
C4 H4 0.9400 . ?
C5 H5 0.9400 . ?
C6 C7 1.500(4) . ?
C6 H6A 0.9800 . ?
C6 H6B 0.9800 . ?
C7 C8 1.289(4) . ?
C7 H7 0.9400 . ?
C8 H8A 0.9400 . ?
C8 H8B 0.9400 . ?
C9 C12 1.529(4) . ?
C9 C11 1.529(4) . ?
C9 C10 1.540(4) . ?
C10 H10A 0.9700 . ?
C10 H10B 0.9700 . ?
C10 H10C 0.9700 . ?
C11 H11A 0.9700 . ?
C11 H11B 0.9700 . ?
C11 H11C 0.9700 . ?
C12 H12A 0.9700 . ?
C12 H12B 0.9700 . ?
C12 H12C 0.9700 . ?

loop_
_geom_torsion_atom_site_label_1
_geom_torsion_atom_site_label_2
_geom_torsion_atom_site_label_3
_geom_torsion_atom_site_label_4
_geom_torsion
_geom_torsion_site_symmetry_1
_geom_torsion_site_symmetry_2
_geom_torsion_site_symmetry_3
_geom_torsion_site_symmetry_4
_geom_torsion_publ_flag
Cl1 Zr C1 C5 115.28(12) . . . . ?
Cl1 Zr C1 C5 -155.14(12) 2 . . . ?
C4 Zr C1 C5 38.03(12) . . . . ?
C4 Zr C1 C5 -55.29(14) 2 . . . ?
C5 Zr C1 C5 -22.91(17) 2 . . . ?
C3 Zr C1 C5 78.38(14) . . . . ?
C3 Zr C1 C5 -81.23(14) 2 . . . ?
C2 Zr C1 C5 114.63(19) . . . . ?
C2 Zr C1 C5 -70.02(19) 2 . . . ?
C1 Zr C1 C5 -14.69(11) 2 . . . ?
Cl1 Zr C1 C2 0.65(15) . . . . ?
Cl1 Zr C1 C2 90.23(12) 2 . . . ?
C4 Zr C1 C2 -76.60(14) . . . . ?
C4 Zr C1 C2 -169.92(13) 2 . . . ?
C5 Zr C1 C2 -114.63(19) . . . . ?
C5 Zr C1 C2 -137.54(13) 2 . . . ?
C3 Zr C1 C2 -36.25(12) . . . . ?
C3 Zr C1 C2 164.14(12) 2 . . . ?
C2 Zr C1 C2 175.35(15) 2 . . . ?
C1 Zr C1 C2 -129.32(13) 2 . . . ?
Cl1 Zr C1 C9 -124.93(19) . . . . ?
Cl1 Zr C1 C9 -35.3(2) 2 . . . ?
C4 Zr C1 C9 157.8(2) . . . . ?
C4 Zr C1 C9 64.5(2) 2 . . . ?
C5 Zr C1 C9 119.8(3) . . . . ?
C5 Zr C1 C9 96.9(2) 2 . . . ?
C3 Zr C1 C9 -161.8(2) . . . . ?
C3 Zr C1 C9 38.6(2) 2 . . . ?
C2 Zr C1 C9 -125.6(3) . . . . ?
C2 Zr C1 C9 49.8(3) 2 . . . ?
C1 Zr C1 C9 105.1(2) 2 . . . ?
C5 C1 C2 C3 2.9(3) . . . . ?
C9 C1 C2 C3 -167.2(2) . . . . ?
Zr C1 C2 C3 66.22(16) . . . . ?
C5 C1 C2 Zr -63.32(15) . . . . ?
C9 C1 C2 Zr 126.6(2) . . . . ?
Cl1 Zr C2 C3 64.47(12) . . . . ?
Cl1 Zr C2 C3 156.85(12) 2 . . . ?
C4 Zr C2 C3 -37.04(12) . . . . ?
C4 Zr C2 C3 -103.11(14) 2 . . . ?
C5 Zr C2 C3 -78.81(14) . . . . ?
C5 Zr C2 C3 -59.57(16) 2 . . . ?
C3 Zr C2 C3 -143.76(19) 2 . . . ?
C2 Zr C2 C3 110.60(12) 2 . . . ?
C1 Zr C2 C3 -116.06(19) . . . . ?
C1 Zr C2 C3 -18.8(2) 2 . . . ?
Cl1 Zr C2 C1 -179.46(12) . . . . ?
Cl1 Zr C2 C1 -87.08(12) 2 . . . ?
C4 Zr C2 C1 79.02(14) . . . . ?
C4 Zr C2 C1 12.95(17) 2 . . . ?
C5 Zr C2 C1 37.26(13) . . . . ?
C5 Zr C2 C1 56.49(16) 2 . . . ?
C3 Zr C2 C1 116.06(19) . . . . ?
C3 Zr C2 C1 -27.7(2) 2 . . . ?
C2 Zr C2 C1 -133.33(12) 2 . . . ?
C1 Zr C2 C1 97.3(2) 2 . . . ?
C1 C2 C3 C4 -3.3(3) . . . . ?
Zr C2 C3 C4 63.19(15) . . . . ?
C1 C2 C3 C6 171.0(2) . . . . ?
Zr C2 C3 C6 -122.5(2) . . . . ?
C1 C2 C3 Zr -66.52(16) . . . . ?
Cl1 Zr C3 C4 131.69(14) . . . . ?
Cl1 Zr C3 C4 -140.90(12) 2 . . . ?
C4 Zr C3 C4 -11.4(2) 2 . . . ?
C5 Zr C3 C4 -38.42(13) . . . . ?
C5 Zr C3 C4 20.03(15) 2 . . . ?
C3 Zr C3 C4 -6.75(12) 2 . . . ?
C2 Zr C3 C4 -115.26(19) . . . . ?
C2 Zr C3 C4 70.56(19) 2 . . . ?
C1 Zr C3 C4 -78.78(14) . . . . ?
C1 Zr C3 C4 54.15(15) 2 . . . ?
Cl1 Zr C3 C2 -113.05(13) . . . . ?
Cl1 Zr C3 C2 -25.64(14) 2 . . . ?
C4 Zr C3 C2 115.26(19) . . . . ?
C4 Zr C3 C2 103.86(14) 2 . . . ?
C5 Zr C3 C2 76.83(14) . . . . ?
C5 Zr C3 C2 135.29(13) 2 . . . ?
C3 Zr C3 C2 108.50(12) 2 . . . ?
C2 Zr C3 C2 -174.18(18) 2 . . . ?
C1 Zr C3 C2 36.48(12) . . . . ?
C1 Zr C3 C2 169.40(12) 2 . . . ?
Cl1 Zr C3 C6 10.49(19) . . . . ?
Cl1 Zr C3 C6 97.91(19) 2 . . . ?
C4 Zr C3 C6 -121.2(3) . . . . ?
C4 Zr C3 C6 -132.59(19) 2 . . . ?
C5 Zr C3 C6 -159.6(2) . . . . ?
C5 Zr C3 C6 -101.2(2) 2 . . . ?
C3 Zr C3 C6 -127.9(2) 2 . . . ?
C2 Zr C3 C6 123.5(3) . . . . ?
C2 Zr C3 C6 -50.6(3) 2 . . . ?
C1 Zr C3 C6 160.0(2) . . . . ?
C1 Zr C3 C6 -67.0(2) 2 . . . ?
C2 C3 C4 C5 2.5(2) . . . . ?
C6 C3 C4 C5 -171.8(2) . . . . ?
Zr C3 C4 C5 68.04(14) . . . . ?
C2 C3 C4 Zr -65.58(16) . . . . ?
C6 C3 C4 Zr 120.1(2) . . . . ?
Cl1 Zr C4 C3 -48.09(13) . . . . ?
Cl1 Zr C4 C3 57.23(16) 2 . . . ?
C4 Zr C4 C3 171.10(16) 2 . . . ?
C5 Zr C4 C3 113.64(19) . . . . ?
C5 Zr C4 C3 -160.83(15) 2 . . . ?
C3 Zr C4 C3 177.22(5) 2 . . . ?
C2 Zr C4 C3 36.60(13) . . . . ?
C2 Zr C4 C3 -141.19(13) 2 . . . ?
C1 Zr C4 C3 76.75(14) . . . . ?
C1 Zr C4 C3 -134.28(14) 2 . . . ?
Cl1 Zr C4 C5 -161.73(12) . . . . ?
Cl1 Zr C4 C5 -56.41(15) 2 . . . ?
C4 Zr C4 C5 57.46(11) 2 . . . ?
C5 Zr C4 C5 85.52(15) 2 . . . ?
C3 Zr C4 C5 -113.64(19) . . . . ?
C3 Zr C4 C5 63.57(16) 2 . . . ?
C2 Zr C4 C5 -77.04(14) . . . . ?
C2 Zr C4 C5 105.17(14) 2 . . . ?
C1 Zr C4 C5 -36.89(12) . . . . ?
C1 Zr C4 C5 112.08(13) 2 . . . ?
C2 C1 C5 C4 -1.3(2) . . . . ?
C9 C1 C5 C4 169.1(2) . . . . ?
Zr C1 C5 C4 -66.61(15) . . . . ?
C2 C1 C5 Zr 65.27(15) . . . . ?
C9 C1 C5 Zr -124.3(2) . . . . ?
C3 C4 C5 C1 -0.7(2) . . . . ?
Zr C4 C5 C1 69.51(15) . . . . ?
C3 C4 C5 Zr -70.19(15) . . . . ?
Cl1 Zr C5 C1 -90.08(13) . . . . ?
Cl1 Zr C5 C1 27.29(14) 2 . . . ?
C4 Zr C5 C1 -114.41(18) . . . . ?
C4 Zr C5 C1 123.97(14) 2 . . . ?
C5 Zr C5 C1 157.87(17) 2 . . . ?
C3 Zr C5 C1 -77.08(14) . . . . ?
C3 Zr C5 C1 113.22(13) 2 . . . ?
C2 Zr C5 C1 -37.10(12) . . . . ?
C2 Zr C5 C1 142.22(12) 2 . . . ?
C1 Zr C5 C1 170.12(8) 2 . . . ?
Cl1 Zr C5 C4 24.32(15) . . . . ?
Cl1 Zr C5 C4 141.69(11) 2 . . . ?
C4 Zr C5 C4 -121.62(13) 2 . . . ?
C5 Zr C5 C4 -87.73(14) 2 . . . ?
C3 Zr C5 C4 37.32(12) . . . . ?
C3 Zr C5 C4 -132.37(13) 2 . . . ?
C2 Zr C5 C4 77.31(14) . . . . ?
C2 Zr C5 C4 -103.37(14) 2 . . . ?
C1 Zr C5 C4 114.41(18) . . . . ?
C1 Zr C5 C4 -75.48(14) 2 . . . ?
C4 C3 C6 C7 84.5(3) . . . . ?
C2 C3 C6 C7 -88.7(3) . . . . ?
Zr C3 C6 C7 175.25(18) . . . . ?
C3 C6 C7 C8 -129.2(3) . . . . ?
C5 C1 C9 C12 50.5(3) . . . . ?
C2 C1 C9 C12 -141.1(3) . . . . ?
Zr C1 C9 C12 -41.9(3) . . . . ?
C5 C1 C9 C11 174.3(2) . . . . ?
C2 C1 C9 C11 -17.3(4) . . . . ?
Zr C1 C9 C11 81.9(3) . . . . ?
C5 C1 C9 C10 -67.5(3) . . . . ?
C2 C1 C9 C10 100.9(3) . . . . ?
Zr C1 C9 C10 -159.8(2) . . . . ?
